data_7107800
loop_
_publ_author_name
'Domasevitch, Konstantin V.'
'Solntsev, Pavlo V.'
'Krautscheid, Harald'
'Zhylenko, Iryna S.'
'Rusanov, Eduard B.'
'Chernega, Alexander N.'

_publ_section_title
;
 Facile access to a series of large polycondensed pyridazines and their
 utility for the supramolecular synthesis of coordination polymers
;
_journal_name_full Chem.Commun.
_journal_page_first 5847
_journal_paper_doi 10.1039/c2cc31770b
_journal_volume 48
_journal_year 2012
_chemical_formula_moiety '2(C20 H24 N6), C2 H6 O, H2 O'
_chemical_formula_sum 'C42 H56 N12 O2'
_chemical_formula_weight 760.99
_chemical_name_systematic
;
1,2,6,6a,7,8,14,14a-octahydrobenzo[f]naphtho[2,1-c]cinnoline-
9,12(5H,13H)-dihydrazone, Solvate with Ethanol and Water
;
_space_group_IT_number 2
_space_group_name_Hall '-P 1'
_symmetry_cell_setting triclinic
_symmetry_Int_Tables_number 2
_symmetry_space_group_name_Hall '-P 1'
_symmetry_space_group_name_H-M 'P -1'
_atom_sites_solution_hydrogens geom
_atom_sites_solution_primary direct
_atom_sites_solution_secondary difmap
_audit_creation_method SHELXL-97
_cell_angle_alpha 76.538(6)
_cell_angle_beta 90.023(6)
_cell_angle_gamma 62.401(7)
_cell_formula_units_Z 2
_cell_length_a 10.7110(10)
_cell_length_b 11.5603(11)
_cell_length_c 18.6159(16)
_cell_measurement_reflns_used 8000
_cell_measurement_temperature 213(2)
_cell_measurement_theta_max 25.93
_cell_measurement_theta_min 5.11
_cell_volume 1970.9(3)
_computing_cell_refinement 'IPDS Software (Stoe & Cie, 2000)'
_computing_data_collection 'IPDS Software (Stoe & Cie, 2000)'
_computing_data_reduction 'IPDS Software (Stoe & Cie, 2000)'
_computing_molecular_graphics 'Diamond 2.1e (Brandenburg, 1999)'
_computing_publication_material 'WinGX 1.70.01 (Farrugia, 1999)'
_computing_structure_refinement 'SHELXL-97 (Sheldrick, 2008)'
_computing_structure_solution 'SHELXS-97 (Sheldrick, 2008)'
_diffrn_ambient_temperature 213(2)
_diffrn_measured_fraction_theta_full 0.980
_diffrn_measured_fraction_theta_max 0.980
_diffrn_measurement_device_type 'Stoe Imaging plate diffraction system'
_diffrn_measurement_method '\f oscillation scans'
_diffrn_radiation_monochromator graphite
_diffrn_radiation_source 'fine-focus sealed tube'
_diffrn_radiation_type MoK\a
_diffrn_radiation_wavelength 0.71073
_diffrn_reflns_av_R_equivalents 0.0603
_diffrn_reflns_av_sigmaI/netI 0.0807
_diffrn_reflns_limit_h_max 13
_diffrn_reflns_limit_h_min -12
_diffrn_reflns_limit_k_max 14
_diffrn_reflns_limit_k_min -14
_diffrn_reflns_limit_l_max 21
_diffrn_reflns_limit_l_min -20
_diffrn_reflns_number 15474
_diffrn_reflns_theta_full 25.93
_diffrn_reflns_theta_max 25.93
_diffrn_reflns_theta_min 5.11
_diffrn_standards_decay_% 0
_exptl_absorpt_coefficient_mu 0.083
_exptl_absorpt_correction_T_max 0.9812
_exptl_absorpt_correction_T_min 0.9763
_exptl_absorpt_correction_type numerical
_exptl_absorpt_process_details 'X-RED (Stoe & Cie, 2001) and X-SHAPE (Stoe & Cie, 1999)'
_exptl_crystal_colour red
_exptl_crystal_density_diffrn 1.282
_exptl_crystal_density_method 'not measured'
_exptl_crystal_description prism
_exptl_crystal_F_000 816
_exptl_crystal_size_max 0.29
_exptl_crystal_size_mid 0.26
_exptl_crystal_size_min 0.23
_refine_diff_density_max 0.569
_refine_diff_density_min -0.337
_refine_diff_density_rms 0.051
_refine_ls_extinction_method none
_refine_ls_goodness_of_fit_ref 0.880
_refine_ls_hydrogen_treatment constr
_refine_ls_matrix_type full
_refine_ls_number_parameters 553
_refine_ls_number_reflns 7548
_refine_ls_number_restraints 6
_refine_ls_restrained_S_all 0.880
_refine_ls_R_factor_all 0.0817
_refine_ls_R_factor_gt 0.0562
_refine_ls_shift/su_max 0.001
_refine_ls_shift/su_mean 0.000
_refine_ls_structure_factor_coef Fsqd
_refine_ls_weighting_details 'calc w=1/[\s^2^(Fo^2^)+(0.0827P)^2^+0.0000P] where P=(Fo^2^+2Fc^2^)/3'
_refine_ls_weighting_scheme calc
_refine_ls_wR_factor_gt 0.1328
_refine_ls_wR_factor_ref 0.1402
_reflns_number_gt 4553
_reflns_number_total 7548
_reflns_threshold_expression >2sigma(I)
_cod_data_source_file c2cc31770b.txt
_cod_data_source_block (1)
_cod_depositor_comments
;
The following automatic conversions were performed:

data name '_iucr_refine_instruction_details' was replaced with
'_iucr_refine_instructions_details' as specified in the replacement
file 'data/replacement-values/replacement_tags.lst'.

Automatic conversion script
Id: cif_correct_tags 9268 2022-04-12 08:56:07Z antanas 
;
_cod_original_sg_symbol_H-M P-1
_cod_database_code 7107800

loop_
_symmetry_equiv_pos_as_xyz
'x, y, z'
'-x, -y, -z'

loop_
_atom_site_label
_atom_site_type_symbol
_atom_site_fract_x
_atom_site_fract_y
_atom_site_fract_z
_atom_site_U_iso_or_equiv
_atom_site_adp_type
_atom_site_occupancy
_atom_site_symmetry_multiplicity
_atom_site_calc_flag
_atom_site_refinement_flags
_atom_site_disorder_assembly
_atom_site_disorder_group
N1 N 0.2344(3) 1.2346(2) 0.41129(17) 0.0481(7) Uani 1 1 d . . .
N2 N 0.2897(3) 1.2530(2) 0.34753(18) 0.0518(8) Uani 1 1 d . . .
N3 N 0.3100(3) 0.5952(2) 0.41456(16) 0.0479(7) Uani 1 1 d . . .
N4 N 0.2969(3) 0.4818(3) 0.44530(17) 0.0554(8) Uani 1 1 d . . .
H1N H 0.2893 0.4608 0.4925 0.083 Uiso 1 1 calc R . .
H2N H 0.2962 0.4310 0.4176 0.083 Uiso 1 1 calc R . .
N5 N 0.8323(3) 0.5898(2) 0.40293(18) 0.0575(9) Uani 1 1 d . . .
N6 N 0.9471(3) 0.4905(3) 0.3819(2) 0.0821(12) Uani 1 1 d . . .
H3N H 0.9598 0.4998 0.3352 0.123 Uiso 1 1 calc R . .
H4N H 1.0071 0.4184 0.4153 0.123 Uiso 1 1 calc R . .
N7 N 1.0577(3) -0.2387(2) 0.15648(17) 0.0471(7) Uani 1 1 d . . .
N8 N 0.9843(3) -0.2283(2) 0.09477(17) 0.0438(7) Uani 1 1 d . . .
N9 N 0.9360(3) 0.4177(2) 0.08181(18) 0.0497(8) Uani 1 1 d . . .
N10 N 0.9458(3) 0.5232(3) 0.0979(2) 0.0713(10) Uani 1 1 d . . .
H5N H 0.9543 0.5254 0.1439 0.107 Uiso 1 1 calc R . .
H6N H 0.9436 0.5879 0.0620 0.107 Uiso 1 1 calc R . .
N11 N 0.4121(2) 0.4190(2) 0.08761(15) 0.0420(6) Uani 1 1 d . . .
N12 N 0.2829(3) 0.5290(2) 0.05784(17) 0.0538(8) Uani 1 1 d . . .
H7N H 0.2481 0.5433 0.0125 0.081 Uiso 1 1 calc R . .
H8N H 0.2356 0.5845 0.0843 0.081 Uiso 1 1 calc R . .
C1 C 0.2522(3) 1.1129(3) 0.44500(19) 0.0367(7) Uani 1 1 d . . .
C2 C 0.3338(3) 0.9961(3) 0.41848(17) 0.0330(7) Uani 1 1 d . . .
C3 C 0.3284(3) 0.8716(3) 0.45797(18) 0.0372(7) Uani 1 1 d . . .
C4 C 0.3285(3) 0.7840(3) 0.42251(17) 0.0324(6) Uani 1 1 d . . .
H4 H 0.3411 0.7988 0.3718 0.039 Uiso 1 1 calc R . .
C5 C 0.3107(3) 0.6678(3) 0.45662(17) 0.0344(7) Uani 1 1 d . . .
C6 C 0.2925(4) 0.6419(3) 0.53817(19) 0.0501(9) Uani 1 1 d . . .
H6A H 0.3808 0.5703 0.5659 0.060 Uiso 0.65 1 d PR . .
H6B H 0.2225 0.6118 0.5458 0.060 Uiso 0.65 1 d PR . .
H6C H 0.3587 0.5496 0.5626 0.060 Uiso 0.35 1 d PR . .
H6D H 0.1985 0.6537 0.5435 0.060 Uiso 0.35 1 d PR . .
C7 C 0.2489(7) 0.7665(8) 0.5685(4) 0.0464(17) Uani 0.65 1 d P . .
H7A H 0.2572 0.7401 0.6218 0.056 Uiso 0.65 1 d PR . .
H7B H 0.1513 0.8303 0.5499 0.056 Uiso 0.65 1 d PR . .
C8 C 0.3393(6) 0.8361(5) 0.5445(3) 0.0340(11) Uani 0.65 1 d P . .
H8A H 0.4363 0.7751 0.5656 0.041 Uiso 0.65 1 d PR . .
C7A C 0.3211(14) 0.7356(15) 0.5725(9) 0.053(4) Uani 0.35 1 d P . .
H7AA H 0.4212 0.7012 0.5845 0.064 Uiso 0.35 1 d PR . .
H7AB H 0.2794 0.7362 0.6181 0.064 Uiso 0.35 1 d PR . .
C8A C 0.2528(13) 0.8775(10) 0.5282(6) 0.042(2) Uani 0.35 1 d P . .
H8AA H 0.1525 0.9139 0.5153 0.050 Uiso 0.35 1 d PR . .
C9 C 0.2833(4) 0.9660(3) 0.5706(2) 0.0539(9) Uani 1 1 d . . .
H9A H 0.3635 0.9728 0.5879 0.065 Uiso 0.65 1 d PR . .
H9B H 0.2339 0.9558 0.6126 0.065 Uiso 0.65 1 d PR . .
H9C H 0.2531 0.9597 0.6193 0.065 Uiso 0.35 1 d PR . .
H9D H 0.3807 0.9470 0.5736 0.065 Uiso 0.35 1 d PR . .
C10 C 0.1853(3) 1.0998(3) 0.5149(2) 0.0512(9) Uani 1 1 d . . .
H10A H 0.0940 1.1035 0.5036 0.061 Uiso 1 1 calc R . .
H10B H 0.1678 1.1750 0.5363 0.061 Uiso 1 1 calc R . .
C11 C 0.3717(3) 1.1475(3) 0.32121(19) 0.0420(8) Uani 1 1 d . . .
C12 C 0.4047(3) 1.0125(2) 0.35800(17) 0.0335(7) Uani 1 1 d . . .
C13 C 0.5180(3) 0.9059(3) 0.32910(18) 0.0378(7) Uani 1 1 d . . .
C14 C 0.6219(3) 0.7936(3) 0.37592(19) 0.0376(7) Uani 1 1 d . . .
H14 H 0.6137 0.7781 0.4271 0.045 Uiso 1 1 calc R . .
C15 C 0.7458(3) 0.6954(3) 0.3513(2) 0.0448(8) Uani 1 1 d . . .
C16 C 0.7631(4) 0.7236(4) 0.2697(2) 0.0645(11) Uani 1 1 d . . .
H16A H 0.8614 0.7046 0.2648 0.077 Uiso 1 1 calc R . .
H16B H 0.7463 0.6616 0.2482 0.077 Uiso 1 1 calc R . .
C17 C 0.6664(4) 0.8646(4) 0.2263(2) 0.0792(13) Uani 1 1 d . . .
H17A H 0.7103 0.9205 0.2316 0.095 Uiso 1 1 calc R . .
H17B H 0.6606 0.8655 0.1736 0.095 Uiso 1 1 calc R . .
C18 C 0.5204(5) 0.9299(4) 0.2454(2) 0.0711(12) Uani 1 1 d . . .
H18 H 0.4727 0.8829 0.2292 0.085 Uiso 1 1 calc R . .
C19 C 0.4315(4) 1.0787(3) 0.2045(2) 0.0552(10) Uani 1 1 d . . .
H19A H 0.4692 1.0970 0.1577 0.066 Uiso 1 1 calc R . .
H19B H 0.3339 1.0976 0.1922 0.066 Uiso 1 1 calc R . .
C20 C 0.4298(4) 1.1725(3) 0.2489(2) 0.0610(10) Uani 1 1 d . . .
H20A H 0.3708 1.2666 0.2201 0.073 Uiso 1 1 calc R . .
H20B H 0.5265 1.1580 0.2592 0.073 Uiso 1 1 calc R . .
C21 C 1.0282(3) -0.1304(3) 0.17983(18) 0.0385(7) Uani 1 1 d . . .
C22 C 0.9215(3) 0.0021(2) 0.14101(16) 0.0314(7) Uani 1 1 d . . .
C23 C 0.9232(3) 0.1132(3) 0.16565(17) 0.0365(7) Uani 1 1 d . . .
C24 C 0.9195(3) 0.2196(3) 0.11606(18) 0.0344(7) Uani 1 1 d . . .
H24 H 0.9029 0.2271 0.0652 0.041 Uiso 1 1 calc R . .
C25 C 0.9397(3) 0.3237(3) 0.1366(2) 0.0401(8) Uani 1 1 d . . .
C26 C 0.9597(5) 0.3131(4) 0.2173(2) 0.0684(11) Uani 1 1 d . . .
H26A H 0.8697 0.3752 0.2314 0.082 Uiso 1 1 calc R . .
H26B H 1.0297 0.3421 0.2261 0.082 Uiso 1 1 calc R . .
C27 C 1.0084(5) 0.1731(4) 0.2665(2) 0.0750(12) Uani 1 1 d . . .
H27A H 1.1099 0.1189 0.2639 0.090 Uiso 1 1 calc R . .
H27B H 0.9980 0.1796 0.3179 0.090 Uiso 1 1 calc R . .
C28 C 0.9353(4) 0.0983(4) 0.2502(2) 0.0578(10) Uani 1 1 d . . .
H28 H 0.8380 0.1412 0.2641 0.069 Uiso 1 1 calc R . .
C29 C 1.0091(4) -0.0515(3) 0.29282(19) 0.0519(9) Uani 1 1 d . . .
H29A H 1.0627 -0.0626 0.3388 0.062 Uiso 1 1 calc R . .
H29B H 0.9363 -0.0785 0.3069 0.062 Uiso 1 1 calc R . .
C30 C 1.1087(3) -0.1452(3) 0.2500(2) 0.0553(9) Uani 1 1 d . . .
H30A H 1.1854 -0.1229 0.2380 0.066 Uiso 1 1 calc R . .
H30B H 1.1512 -0.2389 0.2805 0.066 Uiso 1 1 calc R . .
C31 C 0.8740(3) -0.1091(3) 0.06043(18) 0.0329(7) Uani 1 1 d . . .
C32 C 0.8346(3) 0.0107(2) 0.08294(16) 0.0306(6) Uani 1 1 d . . .
C33 C 0.7003(3) 0.1329(3) 0.04478(17) 0.0349(7) Uani 1 1 d . . .
C34 C 0.6185(3) 0.2254(2) 0.07985(17) 0.0319(7) Uani 1 1 d . . .
H34 H 0.6523 0.2172 0.1284 0.038 Uiso 1 1 calc R . .
C35 C 0.4797(3) 0.3383(2) 0.04640(17) 0.0327(7) Uani 1 1 d . . .
C36 C 0.4259(3) 0.3531(3) -0.03080(19) 0.0458(8) Uani 1 1 d . . .
H36A H 0.4350 0.4251 -0.0642 0.055 Uiso 0.60 1 d PR . .
H36B H 0.3268 0.3783 -0.0332 0.055 Uiso 0.60 1 d PR . .
H36C H 0.3952 0.4443 -0.0596 0.055 Uiso 0.40 1 d PR . .
H36D H 0.3447 0.3384 -0.0292 0.055 Uiso 0.40 1 d PR . .
C37 C 0.5077(8) 0.2202(8) -0.0558(5) 0.0437(18) Uani 0.60 1 d P . .
H37A H 0.4834 0.2403 -0.1085 0.052 Uiso 0.60 1 d PR . .
H37B H 0.4795 0.1548 -0.0314 0.052 Uiso 0.60 1 d PR . .
C37A C 0.5316(13) 0.2629(11) -0.0698(7) 0.044(3) Uani 0.40 1 d P . .
H37C H 0.5941 0.2982 -0.0883 0.052 Uiso 0.40 1 d PR . .
H37D H 0.4839 0.2579 -0.1118 0.052 Uiso 0.40 1 d PR . .
C38 C 0.6669(5) 0.1606(5) -0.0399(3) 0.0364(12) Uani 0.60 1 d P . .
H38A H 0.6967 0.2239 -0.0658 0.044 Uiso 0.60 1 d PR . .
C38A C 0.6191(8) 0.1197(7) -0.0177(5) 0.0337(17) Uani 0.40 1 d P . .
H38B H 0.5616 0.0788 0.0015 0.040 Uiso 0.40 1 d PR . .
C39 C 0.7416(4) 0.0268(3) -0.0632(2) 0.0607(10) Uani 1 1 d . . .
H39A H 0.8238 0.0235 -0.0852 0.073 Uiso 0.60 1 d PR . .
H39B H 0.6785 0.0306 -0.1014 0.073 Uiso 0.60 1 d PR . .
H39C H 0.7027 0.0265 -0.1096 0.073 Uiso 0.40 1 d PR . .
H39D H 0.8151 0.0522 -0.0709 0.073 Uiso 0.40 1 d PR . .
C40 C 0.7896(3) -0.1045(3) -0.0047(2) 0.0476(8) Uani 1 1 d . . .
H40A H 0.7067 -0.1135 0.0114 0.057 Uiso 1 1 calc R . .
H40B H 0.8477 -0.1803 -0.0256 0.057 Uiso 1 1 calc R . .
O1 O 0.8900(2) 0.4944(2) 0.75527(18) 0.0629(6) Uani 1 1 d . . .
H1W H 0.8157 0.5566 0.7261 0.094 Uiso 1 1 d . . .
H2W H 0.8739 0.4283 0.7742 0.094 Uiso 1 1 d . . .
O2 O 0.5785(5) 0.3898(4) 0.2180(3) 0.0823(15) Uani 0.75 1 d PD A -1
H3W H 0.5324 0.3977 0.1758 0.123 Uiso 0.75 1 d P B -1
C41 C 0.4783(5) 0.4847(7) 0.2557(4) 0.0757(15) Uani 0.75 1 d PD A -1
H41A H 0.4633 0.4341 0.3019 0.091 Uiso 0.75 1 calc PR A -1
H41B H 0.3869 0.5393 0.2240 0.091 Uiso 0.75 1 calc PR A -1
C42 C 0.5292(10) 0.5765(7) 0.2737(4) 0.123(4) Uani 0.75 1 d PD A -1
H42A H 0.6193 0.5230 0.3055 0.184 Uiso 0.75 1 calc PR A -1
H42B H 0.4600 0.6372 0.2992 0.184 Uiso 0.75 1 calc PR A -1
H42C H 0.5413 0.6290 0.2280 0.184 Uiso 0.75 1 calc PR A -1
O2A O 0.465(2) 0.5895(19) 0.2564(13) 0.124(5) Uiso 0.25 1 d PD C -2
C41A C 0.589(2) 0.480(2) 0.2383(17) 0.124(5) Uiso 0.25 1 d PD C -2
C42A C 0.566(4) 0.360(3) 0.242(2) 0.124(5) Uiso 0.25 1 d PD C -2

loop_
_atom_site_aniso_label
_atom_site_aniso_U_11
_atom_site_aniso_U_22
_atom_site_aniso_U_33
_atom_site_aniso_U_23
_atom_site_aniso_U_13
_atom_site_aniso_U_12
N1 0.0491(15) 0.0265(12) 0.054(2) -0.0061(11) -0.0039(13) -0.0084(11)
N2 0.0579(17) 0.0224(12) 0.061(2) 0.0001(11) -0.0061(14) -0.0124(12)
N3 0.0654(17) 0.0383(13) 0.0448(19) -0.0027(12) -0.0016(13) -0.0324(13)
N4 0.080(2) 0.0424(14) 0.055(2) -0.0095(13) 0.0041(15) -0.0400(15)
N5 0.0433(15) 0.0286(13) 0.085(2) -0.0063(13) 0.0248(15) -0.0085(11)
N6 0.0559(18) 0.0431(16) 0.123(3) -0.0167(17) 0.0419(19) -0.0059(14)
N7 0.0441(14) 0.0243(12) 0.057(2) -0.0004(11) -0.0005(13) -0.0079(10)
N8 0.0444(14) 0.0241(11) 0.059(2) -0.0082(11) 0.0080(13) -0.0142(11)
N9 0.0373(13) 0.0269(12) 0.079(2) -0.0059(12) -0.0119(13) -0.0145(10)
N10 0.0618(18) 0.0392(15) 0.116(3) -0.0170(16) -0.0158(17) -0.0277(14)
N11 0.0308(12) 0.0332(12) 0.0474(18) -0.0083(11) 0.0052(11) -0.0044(10)
N12 0.0321(13) 0.0367(13) 0.066(2) -0.0122(13) 0.0049(13) 0.0050(11)
C1 0.0258(13) 0.0285(14) 0.047(2) -0.0088(12) -0.0050(12) -0.0067(11)
C2 0.0304(13) 0.0289(14) 0.0338(19) -0.0048(12) -0.0015(12) -0.0109(11)
C3 0.0420(16) 0.0308(14) 0.041(2) -0.0093(13) 0.0081(14) -0.0189(13)
C4 0.0350(14) 0.0333(14) 0.0250(17) -0.0012(11) -0.0010(11) -0.0160(12)
C5 0.0355(15) 0.0289(13) 0.037(2) -0.0044(12) -0.0043(12) -0.0154(12)
C6 0.068(2) 0.0422(16) 0.045(2) -0.0043(14) 0.0118(17) -0.0337(16)
C7 0.058(4) 0.054(4) 0.040(4) -0.012(3) 0.023(4) -0.037(4)
C8 0.027(2) 0.033(3) 0.035(3) -0.005(2) 0.000(2) -0.011(2)
C7A 0.059(8) 0.061(8) 0.042(7) -0.017(5) 0.023(8) -0.029(8)
C8A 0.041(5) 0.049(6) 0.039(7) -0.013(4) 0.016(5) -0.024(5)
C9 0.074(2) 0.053(2) 0.045(2) -0.0194(16) 0.0191(18) -0.0355(18)
C10 0.0348(16) 0.059(2) 0.056(3) -0.0288(17) 0.0106(15) -0.0135(15)
C11 0.0464(16) 0.0330(15) 0.043(2) 0.0019(13) -0.0042(14) -0.0215(13)
C12 0.0315(14) 0.0261(13) 0.0360(19) -0.0024(11) -0.0028(12) -0.0108(11)
C13 0.0394(15) 0.0326(14) 0.038(2) -0.0052(12) 0.0094(13) -0.0162(12)
C14 0.0369(15) 0.0279(14) 0.048(2) -0.0099(12) 0.0143(13) -0.0152(12)
C15 0.0356(15) 0.0358(15) 0.066(2) -0.0121(14) 0.0167(15) -0.0200(13)
C16 0.050(2) 0.069(2) 0.072(3) -0.0256(19) 0.0339(19) -0.0225(18)
C17 0.060(2) 0.099(3) 0.049(3) -0.005(2) 0.0192(19) -0.021(2)
C18 0.080(3) 0.062(2) 0.046(3) -0.0075(17) 0.022(2) -0.017(2)
C19 0.060(2) 0.0526(19) 0.044(2) 0.0033(16) 0.0097(16) -0.0272(16)
C20 0.076(2) 0.055(2) 0.059(3) -0.0003(17) 0.0109(18) -0.0434(19)
C21 0.0293(13) 0.0310(14) 0.042(2) 0.0020(12) -0.0002(12) -0.0092(11)
C22 0.0258(13) 0.0256(13) 0.0329(18) -0.0002(11) 0.0018(11) -0.0076(10)
C23 0.0350(15) 0.0329(14) 0.0350(19) -0.0062(12) -0.0042(12) -0.0121(12)
C24 0.0237(13) 0.0299(13) 0.045(2) -0.0109(12) 0.0009(12) -0.0088(11)
C25 0.0272(14) 0.0346(15) 0.061(2) -0.0185(14) 0.0014(13) -0.0142(12)
C26 0.087(3) 0.072(2) 0.078(3) -0.037(2) 0.020(2) -0.056(2)
C27 0.105(3) 0.099(3) 0.048(3) -0.022(2) 0.002(2) -0.070(3)
C28 0.0491(18) 0.065(2) 0.058(3) -0.0150(17) 0.0035(16) -0.0261(16)
C29 0.0547(19) 0.062(2) 0.031(2) -0.0006(15) -0.0052(15) -0.0263(16)
C30 0.0388(17) 0.0534(19) 0.050(2) 0.0022(16) -0.0097(15) -0.0101(15)
C31 0.0294(13) 0.0273(13) 0.044(2) -0.0099(12) 0.0127(12) -0.0152(11)
C32 0.0239(12) 0.0235(13) 0.0371(19) -0.0044(11) 0.0045(12) -0.0071(10)
C33 0.0290(14) 0.0310(14) 0.034(2) -0.0071(12) -0.0047(12) -0.0062(12)
C34 0.0262(13) 0.0269(13) 0.0349(19) -0.0048(11) -0.0023(12) -0.0079(11)
C35 0.0240(13) 0.0267(13) 0.038(2) -0.0032(12) 0.0021(12) -0.0073(11)
C36 0.0314(14) 0.0397(16) 0.048(2) -0.0044(14) -0.0068(14) -0.0054(13)
C37 0.036(3) 0.045(5) 0.042(5) -0.007(3) -0.007(3) -0.014(3)
C37A 0.043(6) 0.038(6) 0.037(7) 0.001(5) -0.013(4) -0.015(4)
C38 0.037(3) 0.034(3) 0.033(3) -0.003(2) 0.005(2) -0.015(2)
C38A 0.031(4) 0.033(4) 0.038(5) -0.004(3) 0.000(3) -0.018(3)
C39 0.057(2) 0.055(2) 0.053(3) -0.0271(18) -0.0064(18) -0.0065(17)
C40 0.0451(17) 0.0520(19) 0.058(3) -0.0275(16) 0.0145(16) -0.0273(15)
O1 0.0471(12) 0.0334(9) 0.0928(17) 0.0068(9) -0.0086(13) -0.0174(11)
O2 0.073(2) 0.081(3) 0.095(5) -0.042(3) 0.006(3) -0.029(2)
C41 0.070(3) 0.113(5) 0.073(4) -0.045(3) 0.017(3) -0.057(4)
C42 0.196(9) 0.140(7) 0.072(5) 0.024(4) -0.041(5) -0.137(7)

loop_
_atom_type_symbol
_atom_type_description
_atom_type_scat_dispersion_real
_atom_type_scat_dispersion_imag
_atom_type_scat_source
C C 0.0033 0.0016 'International Tables Vol C Tables 4.2.6.8 and 6.1.1.4'
H H 0.0000 0.0000 'International Tables Vol C Tables 4.2.6.8 and 6.1.1.4'
N N 0.0061 0.0033 'International Tables Vol C Tables 4.2.6.8 and 6.1.1.4'
O O 0.0106 0.0060 'International Tables Vol C Tables 4.2.6.8 and 6.1.1.4'

loop_
_geom_angle_atom_site_label_1
_geom_angle_atom_site_label_2
_geom_angle_atom_site_label_3
_geom_angle
C1 N1 N2 119.6(3)
C11 N2 N1 120.4(2)
C5 N3 N4 118.6(3)
N3 N4 H1N 120.0
N3 N4 H2N 120.0
H1N N4 H2N 120.0
C15 N5 N6 117.9(3)
N5 N6 H3N 120.0
N5 N6 H4N 120.0
H3N N6 H4N 120.0
C21 N7 N8 120.4(2)
C31 N8 N7 119.2(2)
C25 N9 N10 118.1(3)
N9 N10 H5N 120.0
N9 N10 H6N 120.0
H5N N10 H6N 120.0
C35 N11 N12 118.3(3)
N11 N12 H7N 120.0
N11 N12 H8N 120.0
H7N N12 H8N 120.0
N1 C1 C2 123.0(3)
N1 C1 C10 117.0(3)
C2 C1 C10 120.0(3)
C12 C2 C1 117.0(2)
C12 C2 C3 127.4(3)
C1 C2 C3 115.6(3)
C4 C3 C2 122.0(3)
C4 C3 C8A 115.3(4)
C2 C3 C8A 116.6(4)
C4 C3 C8 119.5(3)
C2 C3 C8 118.2(3)
C3 C4 C5 124.4(3)
C3 C4 H4 117.8
C5 C4 H4 117.8
N3 C5 C4 116.8(3)
N3 C5 C6 124.9(3)
C4 C5 C6 118.3(3)
C5 C6 C7A 110.0(6)
C5 C6 C7 113.4(3)
C5 C6 H6A 108.6
C7 C6 H6A 108.5
C5 C6 H6B 108.9
C7 C6 H6B 109.5
H6A C6 H6B 107.8
C5 C6 H6C 108.6
C7A C6 H6C 109.5
C5 C6 H6D 109.2
C7A C6 H6D 111.6
H6C C6 H6D 107.8
C8 C7 C6 112.0(5)
C8 C7 H7A 109.4
C6 C7 H7A 109.7
C8 C7 H7B 108.4
C6 C7 H7B 109.0
H7A C7 H7B 108.1
C6 C7 H7AB 107.6
C7 C8 C9 109.8(5)
C7 C8 C3 107.9(4)
C9 C8 C3 109.8(3)
C7 C8 H8A 109.1
C9 C8 H8A 110.4
C3 C8 H8A 109.8
C8A C7A H7AA 111.1
C6 C7A H7AA 110.9
C8A C7A H7AB 105.6
C6 C7A H7AB 106.2
H7AA C7A H7AB 108.0
C7A C8A C9 110.2(10)
C3 C8A C9 109.1(6)
C7A C8A H8AA 112.6
C3 C8A H8AA 110.5
C9 C8A H8AA 110.8
C10 C9 C8 118.1(4)
C10 C9 C8A 94.7(5)
C10 C9 H9A 107.5
C8 C9 H9A 108.1
C10 C9 H9B 107.9
C8 C9 H9B 107.6
H9A C9 H9B 107.3
C10 C9 H9C 112.7
C8 C9 H9C 115.2
C8A C9 H9C 112.3
C10 C9 H9D 112.7
C8A C9 H9D 113.2
H9C C9 H9D 110.4
C1 C10 C9 109.7(2)
C1 C10 H10A 109.7
C9 C10 H10A 109.7
C1 C10 H10B 109.7
C9 C10 H10B 109.7
H10A C10 H10B 108.2
N2 C11 C12 122.7(3)
N2 C11 C20 118.8(3)
C12 C11 C20 118.5(3)
C2 C12 C11 116.5(3)
C2 C12 C13 128.0(2)
C11 C12 C13 115.4(3)
C14 C13 C12 120.9(3)
C14 C13 C18 120.3(3)
C12 C13 C18 118.6(3)
C13 C14 C15 123.4(3)
C13 C14 H14 118.3
C15 C14 H14 118.3
N5 C15 C14 115.7(3)
N5 C15 C16 125.9(3)
C14 C15 C16 118.4(3)
C17 C16 C15 114.1(3)
C17 C16 H16A 108.7
C15 C16 H16A 108.7
C17 C16 H16B 108.7
C15 C16 H16B 108.7
H16A C16 H16B 107.6
C18 C17 C16 117.5(3)
C18 C17 H17A 107.9
C16 C17 H17A 107.9
C18 C17 H17B 107.9
C16 C17 H17B 107.9
H17A C17 H17B 107.2
C17 C18 C13 111.7(3)
C17 C18 C19 114.9(3)
C13 C18 C19 111.9(3)
C17 C18 H18 105.8
C13 C18 H18 105.8
C19 C18 H18 105.8
C20 C19 C18 113.2(3)
C20 C19 H19A 108.9
C18 C19 H19A 108.9
C20 C19 H19B 108.9
C18 C19 H19B 108.9
H19A C19 H19B 107.8
C19 C20 C11 110.3(3)
C19 C20 H20A 109.6
C11 C20 H20A 109.6
C19 C20 H20B 109.6
C11 C20 H20B 109.6
H20A C20 H20B 108.1
N7 C21 C22 122.8(3)
N7 C21 C30 119.4(3)
C22 C21 C30 117.7(3)
C32 C22 C21 116.6(3)
C32 C22 C23 128.0(2)
C21 C22 C23 115.3(3)
C24 C23 C22 120.5(3)
C24 C23 C28 122.4(3)
C22 C23 C28 117.0(2)
C23 C24 C25 123.5(3)
C23 C24 H24 118.2
C25 C24 H24 118.2
N9 C25 C24 115.6(3)
N9 C25 C26 127.0(3)
C24 C25 C26 117.4(3)
C25 C26 C27 113.9(3)
C25 C26 H26A 108.8
C27 C26 H26A 108.8
C25 C26 H26B 108.8
C27 C26 H26B 108.8
H26A C26 H26B 107.7
C28 C27 C26 117.3(4)
C28 C27 H27A 108.0
C26 C27 H27A 108.0
C28 C27 H27B 108.0
C26 C27 H27B 108.0
H27A C27 H27B 107.2
C27 C28 C29 113.7(3)
C27 C28 C23 108.4(3)
C29 C28 C23 110.3(3)
C27 C28 H28 108.1
C29 C28 H28 108.1
C23 C28 H28 108.1
C30 C29 C28 114.4(3)
C30 C29 H29A 108.7
C28 C29 H29A 108.7
C30 C29 H29B 108.7
C28 C29 H29B 108.7
H29A C29 H29B 107.6
C21 C30 C29 109.4(3)
C21 C30 H30A 109.8
C29 C30 H30A 109.8
C21 C30 H30B 109.8
C29 C30 H30B 109.8
H30A C30 H30B 108.2
N8 C31 C32 123.4(3)
N8 C31 C40 117.3(3)
C32 C31 C40 119.3(2)
C22 C32 C31 116.7(2)
C22 C32 C33 125.7(2)
C31 C32 C33 117.6(3)
C34 C33 C32 122.0(3)
C34 C33 C38A 114.3(4)
C32 C33 C38A 117.1(3)
C34 C33 C38 119.7(3)
C32 C33 C38 117.7(3)
C33 C34 C35 123.2(3)
C33 C34 H34 118.4
C35 C34 H34 118.4
N11 C35 C34 116.1(3)
N11 C35 C36 125.1(2)
C34 C35 C36 118.8(3)
C37A C36 C35 114.3(5)
C35 C36 C37 112.1(4)
C35 C36 H36A 108.8
C37 C36 H36A 109.6
C35 C36 H36B 108.9
C37 C36 H36B 109.5
H36A C36 H36B 107.8
C37A C36 H36C 107.3
C35 C36 H36C 108.7
C37A C36 H36D 109.7
C35 C36 H36D 108.9
H36C C36 H36D 107.7
C38 C37 C36 112.2(6)
C38 C37 H37A 108.2
C36 C37 H37A 108.6
C38 C37 H37B 109.6
C36 C37 H37B 110.0
H37A C37 H37B 108.2
C36 C37A C38A 110.9(9)
C38 C37A H37A 113.5
C36 C37A H37A 111.0
C36 C37A H37C 110.2
C38A C37A H37C 109.5
C36 C37A H37D 109.3
C38A C37A H37D 109.2
C37A C38 C33 114.6(7)
C37 C38 C33 106.3(5)
C37 C38 C39 109.7(5)
C33 C38 C39 109.9(3)
C37 C38 H38A 110.2
C33 C38 H38A 109.9
C39 C38 H38A 110.8
C33 C38A C37A 106.7(7)
C37 C38A C39 117.5(7)
C33 C38A C39 105.4(5)
C37A C38A C39 108.3(7)
C33 C38A H38B 111.7
C37A C38A H38B 112.8
C39 C38A H38B 111.5
C40 C39 C38 118.7(4)
C40 C39 H39A 107.3
C38 C39 H39A 107.5
C40 C39 H39B 107.8
C38 C39 H39B 107.8
H39A C39 H39B 107.2
H39C C39 H39D 110.4
C31 C40 C39 110.3(3)
C31 C40 H40A 109.6
C39 C40 H40A 109.6
C31 C40 H40B 109.6
C39 C40 H40B 109.6
H40A C40 H40B 108.1
H1W O1 H2W 107.8
C41 O2 H3W 108.1
O2 C41 C42 112.2(5)
O2 C41 H41A 109.2
C42 C41 H41A 109.2
O2 C41 H41B 109.2
C42 C41 H41B 109.2
H41A C41 H41B 107.9
O2A C41A C42A 111.0(10)

loop_
_geom_bond_atom_site_label_1
_geom_bond_atom_site_label_2
_geom_bond_distance
N1 C1 1.323(4)
N1 N2 1.343(4)
N2 C11 1.336(4)
N3 C5 1.277(4)
N3 N4 1.374(3)
N4 H1N 0.8700
N4 H2N 0.8700
N5 C15 1.295(4)
N5 N6 1.372(4)
N6 H3N 0.8700
N6 H4N 0.8700
N7 C21 1.320(4)
N7 N8 1.341(4)
N8 C31 1.336(4)
N9 C25 1.290(4)
N9 N10 1.370(4)
N10 H5N 0.8700
N10 H6N 0.8700
N11 C35 1.301(4)
N11 N12 1.371(3)
N12 H7N 0.8700
N12 H8N 0.8700
C1 C2 1.431(4)
C1 C10 1.497(5)
C2 C12 1.384(4)
C2 C3 1.484(4)
C3 C4 1.330(4)
C3 C8A 1.537(10)
C3 C8 1.557(6)
C4 C5 1.444(4)
C4 H4 0.9400
C5 C6 1.508(5)
C6 C7A 1.518(17)
C6 C7 1.538(9)
C6 H6A 0.9600
C6 H6B 0.9600
C6 H6C 0.9600
C6 H6D 0.9600
C7 C8 1.530(8)
C7 H7A 0.9600
C7 H7B 0.9600
C8 C9 1.535(6)
C8 H8A 0.9600
C7A C8A 1.471(18)
C7A H7AA 0.9600
C7A H7AB 0.9600
C8A C9 1.569(11)
C8A H8AA 0.9600
C9 C10 1.523(5)
C9 H9A 0.9600
C9 H9B 0.9600
C9 H9C 0.9600
C9 H9D 0.9600
C10 H10A 0.9800
C10 H10B 0.9800
C11 C12 1.421(4)
C11 C20 1.506(5)
C12 C13 1.484(4)
C13 C14 1.348(4)
C13 C18 1.520(5)
C14 C15 1.451(4)
C14 H14 0.9400
C15 C16 1.508(5)
C16 C17 1.485(5)
C16 H16A 0.9800
C16 H16B 0.9800
C17 C18 1.474(5)
C17 H17A 0.9800
C17 H17B 0.9800
C18 C19 1.522(5)
C18 H18 0.9900
C19 C20 1.503(5)
C19 H19A 0.9800
C19 H19B 0.9800
C20 H20A 0.9800
C20 H20B 0.9800
C21 C22 1.427(3)
C21 C30 1.496(5)
C22 C32 1.381(4)
C22 C23 1.469(4)
C23 C24 1.338(4)
C23 C28 1.541(5)
C24 C25 1.448(4)
C24 H24 0.9400
C25 C26 1.486(5)
C26 C27 1.502(5)
C26 H26A 0.9800
C26 H26B 0.9800
C27 C28 1.485(5)
C27 H27A 0.9800
C27 H27B 0.9800
C28 C29 1.531(5)
C28 H28 0.9900
C29 C30 1.510(5)
C29 H29A 0.9800
C29 H29B 0.9800
C30 H30A 0.9800
C30 H30B 0.9800
C31 C32 1.415(4)
C31 C40 1.488(5)
C32 C33 1.489(3)
C33 C34 1.340(4)
C33 C38A 1.528(8)
C33 C38 1.541(6)
C34 C35 1.458(3)
C34 H34 0.9400
C35 C36 1.490(4)
C36 C37A 1.469(14)
C36 C37 1.560(9)
C36 H36A 0.9600
C36 H36B 0.9600
C36 H36C 0.9600
C36 H36D 0.9600
C37 C38 1.512(10)
C37 H37A 0.9600
C37 H37B 0.9600
C37A C38A 1.541(13)
C37A H37C 0.9600
C37A H37D 0.9600
C38 C39 1.545(6)
C38 H38A 0.9600
C38A C39 1.647(9)
C38A H38B 0.9600
C39 C40 1.503(5)
C39 H39A 0.9600
C39 H39B 0.9600
C39 H39C 0.9600
C39 H39D 0.9600
C40 H40A 0.9800
C40 H40B 0.9800
O1 H1W 0.8562
O1 H2W 0.8566
O2 C41 1.456(6)
O2 H3W 0.8906
C41 C42 1.495(6)
C41 H41A 0.9800
C41 H41B 0.9800
C42 H42A 0.9700
C42 H42B 0.9700
C42 H42C 0.9700
O2A C41A 1.460(10)
C41A C42A 1.497(10)

loop_
_geom_torsion_atom_site_label_1
_geom_torsion_atom_site_label_2
_geom_torsion_atom_site_label_3
_geom_torsion_atom_site_label_4
_geom_torsion
C1 N1 N2 C11 -5.3(4)
C21 N7 N8 C31 -5.1(4)
N2 N1 C1 C2 2.8(4)
N2 N1 C1 C10 -178.7(3)
N1 C1 C2 C12 5.0(4)
C10 C1 C2 C12 -173.5(3)
N1 C1 C2 C3 -173.0(3)
C10 C1 C2 C3 8.4(4)
C12 C2 C3 C4 -34.2(5)
C1 C2 C3 C4 143.6(3)
C12 C2 C3 C8A 174.5(6)
C1 C2 C3 C8A -7.7(6)
C12 C2 C3 C8 139.1(4)
C1 C2 C3 C8 -43.1(4)
C2 C3 C4 C5 -174.2(2)
C8A C3 C4 C5 -22.6(6)
C8 C3 C4 C5 12.6(5)
N4 N3 C5 C4 178.4(2)
N4 N3 C5 C6 -2.4(5)
C3 C4 C5 N3 178.4(3)
C3 C4 C5 C6 -0.9(4)
N3 C5 C6 C7A 171.6(6)
C4 C5 C6 C7A -9.3(7)
N3 C5 C6 C7 -161.0(4)
C4 C5 C6 C7 18.2(5)
C5 C6 C7 C8 -46.9(6)
C6 C7 C8 C9 175.3(4)
C6 C7 C8 C3 55.7(6)
C4 C3 C8 C7 -39.7(5)
C2 C3 C8 C7 146.9(4)
C4 C3 C8 C9 -159.3(3)
C2 C3 C8 C9 27.2(5)
C5 C6 C7A C8A 45.7(11)
C6 C7A C8A C3 -66.3(11)
C6 C7A C8A C9 177.3(7)
C4 C3 C8A C7A 53.4(10)
C2 C3 C8A C7A -153.4(8)
C8 C3 C8A C7A -52.3(10)
C4 C3 C8A C9 170.6(5)
C2 C3 C8A C9 -36.2(9)
C7 C8 C9 C10 -97.9(5)
C3 C8 C9 C10 20.5(5)
C7A C8A C9 C10 -173.5(8)
C3 C8A C9 C10 73.6(7)
N1 C1 C10 C9 -142.1(3)
C2 C1 C10 C9 36.6(4)
C8 C9 C10 C1 -51.8(4)
C8A C9 C10 C1 -73.7(5)
N1 N2 C11 C12 0.1(5)
N1 N2 C11 C20 179.1(3)
C1 C2 C12 C11 -9.6(4)
C3 C2 C12 C11 168.2(3)
C1 C2 C12 C13 166.4(3)
C3 C2 C12 C13 -15.8(5)
N2 C11 C12 C2 7.6(4)
C20 C11 C12 C2 -171.4(3)
N2 C11 C12 C13 -168.9(3)
C20 C11 C12 C13 12.0(4)
C2 C12 C13 C14 -40.9(5)
C11 C12 C13 C14 135.2(3)
C2 C12 C13 C18 143.2(3)
C11 C12 C13 C18 -40.7(4)
C12 C13 C14 C15 -171.0(3)
C18 C13 C14 C15 4.8(5)
N6 N5 C15 C14 176.6(3)
N6 N5 C15 C16 -3.4(5)
C13 C14 C15 N5 -176.8(3)
C13 C14 C15 C16 3.2(5)
N5 C15 C16 C17 -167.1(4)
C14 C15 C16 C17 13.0(5)
C15 C16 C17 C18 -38.1(6)
C16 C17 C18 C13 45.0(6)
C16 C17 C18 C19 173.9(4)
C14 C13 C18 C17 -28.1(5)
C12 C13 C18 C17 147.8(3)
C14 C13 C18 C19 -158.6(3)
C12 C13 C18 C19 17.4(5)
C17 C18 C19 C20 -96.8(5)
C13 C18 C19 C20 32.0(5)
C18 C19 C20 C11 -58.9(4)
N2 C11 C20 C19 -142.9(3)
C12 C11 C20 C19 36.2(4)
N8 N7 C21 C22 -1.6(4)
N8 N7 C21 C30 178.3(3)
N7 C21 C22 C32 9.2(4)
C30 C21 C22 C32 -170.7(3)
N7 C21 C22 C23 -167.7(3)
C30 C21 C22 C23 12.5(4)
C32 C22 C23 C24 -45.9(4)
C21 C22 C23 C24 130.5(3)
C32 C22 C23 C28 136.4(3)
C21 C22 C23 C28 -47.2(4)
C22 C23 C24 C25 -171.5(2)
C28 C23 C24 C25 6.0(4)
N10 N9 C25 C24 176.1(2)
N10 N9 C25 C26 -2.7(5)
C23 C24 C25 N9 178.5(3)
C23 C24 C25 C26 -2.5(4)
N9 C25 C26 C27 -160.2(3)
C24 C25 C26 C27 21.0(5)
C25 C26 C27 C28 -45.3(6)
C26 C27 C28 C29 169.1(4)
C26 C27 C28 C23 46.1(5)
C24 C23 C28 C27 -26.8(4)
C22 C23 C28 C27 150.8(3)
C24 C23 C28 C29 -151.8(3)
C22 C23 C28 C29 25.8(4)
C27 C28 C29 C30 -95.3(4)
C23 C28 C29 C30 26.6(4)
N7 C21 C30 C29 -141.3(3)
C22 C21 C30 C29 38.5(4)
C28 C29 C30 C21 -58.9(4)
N7 N8 C31 C32 4.1(4)
N7 N8 C31 C40 -175.9(3)
C21 C22 C32 C31 -9.7(4)
C23 C22 C32 C31 166.7(3)
C21 C22 C32 C33 167.2(3)
C23 C22 C32 C33 -16.4(5)
N8 C31 C32 C22 3.6(4)
C40 C31 C32 C22 -176.4(2)
N8 C31 C32 C33 -173.5(3)
C40 C31 C32 C33 6.4(4)
C22 C32 C33 C34 -29.2(4)
C31 C32 C33 C34 147.7(3)
C22 C32 C33 C38A -179.1(4)
C31 C32 C33 C38A -2.2(5)
C22 C32 C33 C38 142.8(4)
C31 C32 C33 C38 -40.3(4)
C32 C33 C34 C35 -173.4(2)
C38A C33 C34 C35 -22.7(5)
C38 C33 C34 C35 14.8(5)
N12 N11 C35 C34 178.1(2)
N12 N11 C35 C36 -1.9(4)
C33 C34 C35 N11 179.3(3)
C33 C34 C35 C36 -0.7(4)
N11 C35 C36 C37A 170.2(5)
C34 C35 C36 C37A -9.8(6)
N11 C35 C36 C37 -162.7(4)
C34 C35 C36 C37 17.3(5)
C35 C36 C37 C38 -48.4(6)
C35 C36 C37A C38A 42.3(9)
C36 C37 C38 C33 59.1(6)
C36 C37 C38 C39 177.9(5)
C34 C33 C38 C37 -43.5(6)
C32 C33 C38 C37 144.4(4)
C34 C33 C38 C39 -162.1(3)
C32 C33 C38 C39 25.7(5)
C34 C33 C38A C37A 53.4(8)
C32 C33 C38A C37A -154.4(6)
C38 C33 C38A C37A -54.3(7)
C34 C33 C38A C39 168.4(3)
C32 C33 C38A C39 -39.4(6)
C38 C33 C38A C39 60.6(6)
C36 C37A C38A C33 -63.5(9)
C36 C37A C38A C39 -176.5(6)
C37 C38 C39 C40 -97.2(5)
C33 C38 C39 C40 19.4(6)
C37A C38A C39 C40 -171.7(6)
N8 C31 C40 C39 -143.3(3)
C32 C31 C40 C39 36.8(4)
C38 C39 C40 C31 -50.5(5)
C38A C39 C40 C31 -73.8(4)
